data_2206325
loop_
_publ_author_name
'Zhou, Qing-Hua'
'Yang, Pin'

_publ_section_title
;Bis[bis(benzimidazol-2-ylmethyl)amine]-\k^3^<i>N</i>,<i>N</i>',<i>N</i>'';\k^2^<i>N</i>,<i>N</i>'-chloromanganese(II)
 chloride methanol trisolvate
;
_journal_issue 7
_journal_name_full 'Acta Crystallographica Section E'
_journal_page_first m1292
_journal_page_last m1294
_journal_paper_doi 10.1107/S1600536805017678
_journal_volume 61
_journal_year 2005
_chemical_formula_iupac '[Mn (C16 H15 N5)2 Cl] Cl, 3C H4 O'
_chemical_formula_moiety 'C32 H30 Cl Mn N10, Cl, 3C H4 O'
_chemical_formula_sum 'C35 H42 Cl2 Mn N10 O3'
_chemical_formula_weight 776.63
_chemical_name_systematic
;
dichloro[bis(bis(benzimidazol-2-ylmethyl)-amine)]
manganese(II) methanol trisolvate
;
_space_group_IT_number 14
_symmetry_cell_setting monoclinic
_symmetry_space_group_name_Hall '-P 2ybc'
_symmetry_space_group_name_H-M 'P 1 21/c 1'
_atom_sites_solution_hydrogens geom
_atom_sites_solution_primary direct
_atom_sites_solution_secondary difmap
_audit_creation_method SHELXL-97
_cell_angle_alpha 90.00
_cell_angle_beta 98.794(4)
_cell_angle_gamma 90.00
_cell_formula_units_Z 4
_cell_length_a 13.161(3)
_cell_length_b 11.905(3)
_cell_length_c 25.144(7)
_cell_measurement_reflns_used 2271
_cell_measurement_temperature 203(2)
_cell_measurement_theta_max 20.7
_cell_measurement_theta_min 2.3
_cell_volume 3893.3(17)
_computing_cell_refinement SMART
_computing_data_collection 'SMART (Bruker, 1998)'
_computing_data_reduction 'SAINT (Bruker, 1998)'
_computing_molecular_graphics 'SHELXTL (Bruker, 1998)'
_computing_publication_material SHELXTL
_computing_structure_refinement 'SHELXL97 (Sheldrick, 1997)'
_computing_structure_solution 'SHELXS97 (Sheldrick, 1997)'
_diffrn_ambient_temperature 203(2)
_diffrn_measured_fraction_theta_full 1.00
_diffrn_measured_fraction_theta_max 1.00
_diffrn_measurement_device_type 'Bruker SMART CCD area-detector'
_diffrn_measurement_method '\f and \w scans'
_diffrn_radiation_monochromator graphite
_diffrn_radiation_source 'fine-focus sealed tube'
_diffrn_radiation_type MoK\a
_diffrn_radiation_wavelength 0.71073
_diffrn_reflns_av_R_equivalents 0.0514
_diffrn_reflns_av_sigmaI/netI 0.1073
_diffrn_reflns_limit_h_max 7
_diffrn_reflns_limit_h_min -15
_diffrn_reflns_limit_k_max 14
_diffrn_reflns_limit_k_min -14
_diffrn_reflns_limit_l_max 29
_diffrn_reflns_limit_l_min -29
_diffrn_reflns_number 15680
_diffrn_reflns_theta_full 25.0
_diffrn_reflns_theta_max 25.0
_diffrn_reflns_theta_min 1.6
_diffrn_standards_number 0
_exptl_absorpt_coefficient_mu 0.524
_exptl_absorpt_correction_T_max 0.950
_exptl_absorpt_correction_T_min 0.818
_exptl_absorpt_correction_type multi-scan
_exptl_absorpt_process_details '(SADABS; Bruker, 1998)'
_exptl_crystal_colour colorless
_exptl_crystal_density_diffrn 1.325
_exptl_crystal_density_method 'not measured'
_exptl_crystal_description block
_exptl_crystal_F_000 1620
_exptl_crystal_size_max 0.40
_exptl_crystal_size_mid 0.30
_exptl_crystal_size_min 0.10
_refine_diff_density_max 0.48
_refine_diff_density_min -0.36
_refine_ls_extinction_method none
_refine_ls_goodness_of_fit_ref 0.925
_refine_ls_hydrogen_treatment mixed
_refine_ls_matrix_type full
_refine_ls_number_parameters 490
_refine_ls_number_reflns 6860
_refine_ls_number_restraints 4
_refine_ls_restrained_S_all 0.925
_refine_ls_R_factor_all 0.097
_refine_ls_R_factor_gt 0.049
_refine_ls_shift/su_max 0.001
_refine_ls_shift/su_mean 0.000
_refine_ls_structure_factor_coef Fsqd
_refine_ls_weighting_details 'w=1/[\s^2^(Fo^2^)+(0.0102P)^2^] where P=(Fo^2^+2Fc^2^)/3'
_refine_ls_weighting_scheme calc
_refine_ls_wR_factor_gt 0.066
_refine_ls_wR_factor_ref 0.071
_reflns_number_gt 3596
_reflns_number_total 6860
_reflns_threshold_expression I>2\s(I)
_cod_data_source_file xu6017.cif
_cod_data_source_block I
_cod_depositor_comments
;
The following automatic conversions were performed:
'_symmetry_cell_setting' value 'Monoclinic' changed to 'monoclinic'
according to '/home/saulius/struct/CIF-dictionaries/cif_core.dic'
dictionary named 'cif_core.dic' version 2.4.1 from 2010-06-29.

Automatic conversion script
Id: cif_fix_enum 1527 2010-12-29 10:47:43Z saulius 

The following automatic conversions were performed:

'_symmetry_cell_setting' value 'Monoclinic' changed to 'monoclinic'
according to /home/saulius/struct/CIF-dictionaries/cif_core.dic
dictionary named 'cif_core.dic' version 2.4.1 from 2010-06-29.

Automatic conversion script
Id: cif_fix_values 1715 2011-07-08 13:25:40Z adriana 
;
_cod_original_cell_volume 3893.2(17)
_cod_original_sg_symbol_H-M 'P 21/c'
_cod_database_code 2206325
_cod_database_fobs_code 2206325

loop_
_symmetry_equiv_pos_as_xyz
'x, y, z'
'-x, y+1/2, -z+1/2'
'-x, -y, -z'
'x, -y-1/2, z-1/2'

loop_
_atom_site_label
_atom_site_fract_x
_atom_site_fract_y
_atom_site_fract_z
_atom_site_U_iso_or_equiv
_atom_site_adp_type
_atom_site_calc_flag
_atom_site_refinement_flags
_atom_site_occupancy
_atom_site_type_symbol
C1 0.6249(3) 0.8793(3) 0.55043(15) 0.0453(9) Uani d . 1 C
C2 0.6099(3) 0.9134(3) 0.49718(16) 0.0597(11) Uani d . 1 C
H2 0.6233 0.9868 0.4876 0.072 Uiso calc R 1 H
C3 0.5744(3) 0.8344(3) 0.45905(15) 0.0660(12) Uani d . 1 C
H3 0.5633 0.8543 0.4229 0.079 Uiso calc R 1 H
C4 0.5547(3) 0.7242(3) 0.47399(16) 0.0585(11) Uani d . 1 C
H4 0.5302 0.6723 0.4475 0.070 Uiso calc R 1 H
C5 0.5705(2) 0.6912(3) 0.52646(15) 0.0492(10) Uani d . 1 C
H5 0.5571 0.6178 0.5359 0.059 Uiso calc R 1 H
C6 0.6070(2) 0.7697(3) 0.56544(15) 0.0407(9) Uani d . 1 C
C7 0.6581(2) 0.8611(3) 0.63816(14) 0.0395(9) Uani d . 1 C
C8 0.6802(2) 0.8936(2) 0.69596(13) 0.0436(9) Uani d . 1 C
H8A 0.7388 0.9440 0.7015 0.052 Uiso calc R 1 H
H8B 0.6215 0.9332 0.7059 0.052 Uiso calc R 1 H
C9 0.6501(2) 0.7944(2) 0.77793(13) 0.0445(10) Uani d . 1 C
H9A 0.6493 0.8700 0.7923 0.053 Uiso calc R 1 H
H9B 0.6865 0.7461 0.8055 0.053 Uiso calc R 1 H
C10 0.5426(3) 0.7532(3) 0.76213(14) 0.0374(9) Uani d . 1 C
C11 0.3795(3) 0.7222(3) 0.76310(15) 0.0444(10) Uani d . 1 C
C12 0.2777(3) 0.7177(3) 0.77305(17) 0.0610(12) Uani d . 1 C
H12 0.2564 0.7557 0.8017 0.073 Uiso calc R 1 H
C13 0.2113(3) 0.6540(3) 0.73801(19) 0.0654(13) Uani d . 1 C
H13 0.1431 0.6487 0.7433 0.079 Uiso calc R 1 H
C14 0.2418(3) 0.5971(3) 0.69497(16) 0.0576(11) Uani d . 1 C
H14 0.1937 0.5564 0.6718 0.069 Uiso calc R 1 H
C15 0.3434(3) 0.6003(3) 0.68610(14) 0.0468(10) Uani d . 1 C
H15 0.3647 0.5614 0.6577 0.056 Uiso calc R 1 H
C16 0.4120(3) 0.6639(3) 0.72153(14) 0.0378(9) Uani d . 1 C
C17 0.6966(3) 0.4826(2) 0.79777(14) 0.0356(9) Uani d . 1 C
C18 0.6077(2) 0.4871(2) 0.82103(14) 0.0433(10) Uani d . 1 C
H18 0.5507 0.5279 0.8053 0.052 Uiso calc R 1 H
C19 0.6067(3) 0.4292(3) 0.86788(15) 0.0502(10) Uani d . 1 C
H19 0.5475 0.4310 0.8838 0.060 Uiso calc R 1 H
C20 0.6904(3) 0.3681(3) 0.89263(14) 0.0587(11) Uani d . 1 C
H20 0.6858 0.3292 0.9243 0.070 Uiso calc R 1 H
C21 0.7805(3) 0.3642(3) 0.87081(15) 0.0543(10) Uani d . 1 C
H21 0.8377 0.3246 0.8872 0.065 Uiso calc R 1 H
C22 0.7809(3) 0.4226(2) 0.82315(14) 0.0383(9) Uani d . 1 C
C23 0.8139(3) 0.4950(3) 0.74777(14) 0.0372(9) Uani d . 1 C
C24 0.8708(3) 0.5171(3) 0.70236(15) 0.0628(12) Uani d . 1 C
H24A 0.9349 0.5549 0.7158 0.075 Uiso calc R 1 H
H24B 0.8873 0.4462 0.6867 0.075 Uiso calc R 1 H
C25 0.8115(3) 0.5409(3) 0.60666(14) 0.0570(11) Uani d . 1 C
H25A 0.7752 0.5929 0.5808 0.068 Uiso calc R 1 H
H25B 0.7731 0.4710 0.6037 0.068 Uiso calc R 1 H
C26 0.9152(3) 0.5187(4) 0.59121(15) 0.0532(11) Uani d . 1 C
C27 1.0561(3) 0.4407(4) 0.57943(16) 0.0643(12) Uani d . 1 C
C28 1.1382(4) 0.3681(4) 0.57664(17) 0.0949(16) Uani d . 1 C
H28 1.1361 0.2933 0.5871 0.114 Uiso calc R 1 H
C29 1.2226(4) 0.4124(5) 0.5577(2) 0.111(2) Uani d . 1 C
H29 1.2792 0.3665 0.5561 0.133 Uiso calc R 1 H
C30 1.2260(4) 0.5224(5) 0.5410(2) 0.1027(19) Uani d . 1 C
H30 1.2842 0.5484 0.5280 0.123 Uiso calc R 1 H
C31 1.1458(4) 0.5939(4) 0.54304(16) 0.0893(16) Uani d . 1 C
H31 1.1478 0.6682 0.5319 0.107 Uiso calc R 1 H
C32 1.0615(3) 0.5507(4) 0.56254(15) 0.0614(12) Uani d . 1 C
C33 0.7105(3) 0.2148(4) 0.55188(19) 0.1216(19) Uani d . 1 C
H33A 0.7101 0.2912 0.5639 0.182 Uiso calc R 1 H
H33B 0.6438 0.1954 0.5331 0.182 Uiso calc R 1 H
H33C 0.7606 0.2064 0.5281 0.182 Uiso calc R 1 H
C34 0.9950(3) 0.1629(4) 0.6639(2) 0.137(2) Uani d . 1 C
H34A 1.0308 0.2026 0.6944 0.205 Uiso calc R 1 H
H34B 1.0406 0.1502 0.6382 0.205 Uiso calc R 1 H
H34C 0.9711 0.0922 0.6755 0.205 Uiso calc R 1 H
C35 0.9077(4) 0.9133(4) 0.5394(2) 0.159(3) Uani d . 1 C
H35A 0.8654 0.9674 0.5540 0.239 Uiso calc R 1 H
H35B 0.8755 0.8918 0.5040 0.239 Uiso calc R 1 H
H35C 0.9738 0.9458 0.5374 0.239 Uiso calc R 1 H
Cl1 0.07178(7) 0.32571(8) 0.80441(5) 0.0847(4) Uani d . 1 Cl
Cl2 0.55819(7) 0.47079(7) 0.62765(4) 0.0553(3) Uani d . 1 Cl
H1N 0.7725(19) 0.791(2) 0.7422(11) 0.036(10) Uiso d . 1 H
H3N 0.679(2) 1.0056(12) 0.6049(11) 0.047(11) Uiso d D 1 H
H5N 0.464(2) 0.8301(19) 0.8147(9) 0.063(13) Uiso d D 1 H
H6N 0.844(2) 0.655(2) 0.6617(12) 0.059(12) Uiso d . 1 H
H8N 0.9177(12) 0.403(2) 0.7951(13) 0.069(13) Uiso d D 1 H
H10N 0.952(2) 0.6689(13) 0.5607(12) 0.052(12) Uiso d D 1 H
Mn 0.64222(4) 0.62451(4) 0.68032(2) 0.03878(15) Uani d . 1 Mn
N1 0.7022(2) 0.7940(2) 0.73029(12) 0.0384(8) Uani d . 1 N
N2 0.62919(19) 0.7602(2) 0.62102(11) 0.0383(7) Uani d . 1 N
N3 0.6569(2) 0.9362(2) 0.59732(13) 0.0475(8) Uani d D 1 N
N4 0.5163(2) 0.6842(2) 0.72148(11) 0.0365(7) Uani d . 1 N
N5 0.4643(3) 0.7780(2) 0.78885(13) 0.0465(8) Uani d D 1 N
N6 0.8109(2) 0.5867(2) 0.66074(12) 0.0423(8) Uani d . 1 N
N7 0.71986(19) 0.52869(19) 0.74986(11) 0.0364(7) Uani d . 1 N
N8 0.8551(2) 0.4332(2) 0.79024(13) 0.0424(8) Uani d D 1 N
N9 0.9631(2) 0.4215(2) 0.59725(12) 0.0599(9) Uani d . 1 N
N10 0.9697(3) 0.5982(3) 0.57086(13) 0.0613(10) Uani d D 1 N
O1 0.7341(3) 0.1478(3) 0.59372(14) 0.1097(12) Uani d . 1 O
H1 0.7924 0.1621 0.6088 0.164 Uiso calc R 1 H
O2 0.9123(2) 0.2258(3) 0.64050(18) 0.1260(13) Uani d . 1 O
H2A 0.9316 0.2722 0.6201 0.189 Uiso calc R 1 H
O3 0.9195(4) 0.8228(3) 0.57115(15) 0.1529(16) Uani d . 1 O
H3A 0.9244 0.8424 0.6027 0.229 Uiso calc R 1 H

loop_
_atom_site_aniso_label
_atom_site_aniso_U_11
_atom_site_aniso_U_22
_atom_site_aniso_U_33
_atom_site_aniso_U_12
_atom_site_aniso_U_13
_atom_site_aniso_U_23
C1 0.048(2) 0.041(2) 0.048(3) -0.0013(19) 0.012(2) -0.003(2)
C2 0.077(3) 0.047(3) 0.056(3) -0.003(2) 0.014(3) 0.010(2)
C3 0.085(3) 0.067(3) 0.047(3) 0.003(2) 0.012(2) 0.002(3)
C4 0.071(3) 0.052(3) 0.050(3) 0.001(2) 0.005(2) -0.010(2)
C5 0.053(3) 0.042(2) 0.052(3) 0.0030(19) 0.008(2) -0.002(2)
C6 0.039(2) 0.037(2) 0.048(3) 0.0006(18) 0.010(2) -0.002(2)
C7 0.033(2) 0.042(2) 0.044(3) -0.0021(18) 0.0086(19) -0.002(2)
C8 0.045(2) 0.035(2) 0.052(3) -0.0030(17) 0.011(2) -0.003(2)
C9 0.053(3) 0.035(2) 0.047(3) -0.0011(18) 0.010(2) -0.0060(18)
C10 0.040(3) 0.030(2) 0.044(3) 0.0061(18) 0.012(2) 0.0034(18)
C11 0.041(3) 0.037(2) 0.057(3) 0.011(2) 0.015(2) 0.011(2)
C12 0.056(3) 0.052(3) 0.081(4) 0.018(2) 0.031(3) 0.023(2)
C13 0.041(3) 0.064(3) 0.096(4) 0.015(2) 0.027(3) 0.036(3)
C14 0.038(3) 0.055(3) 0.076(3) -0.003(2) -0.002(2) 0.026(2)
C15 0.040(2) 0.045(2) 0.054(3) 0.0051(19) 0.005(2) 0.014(2)
C16 0.034(2) 0.032(2) 0.047(3) 0.0031(18) 0.007(2) 0.0098(18)
C17 0.030(2) 0.031(2) 0.047(2) -0.0014(17) 0.010(2) -0.0067(18)
C18 0.038(2) 0.041(2) 0.052(3) 0.0017(18) 0.010(2) 0.000(2)
C19 0.053(3) 0.050(2) 0.052(3) 0.001(2) 0.020(2) -0.001(2)
C20 0.065(3) 0.060(3) 0.052(3) 0.007(2) 0.013(2) 0.015(2)
C21 0.047(3) 0.055(3) 0.059(3) 0.012(2) 0.003(2) 0.004(2)
C22 0.040(2) 0.031(2) 0.044(3) -0.0017(18) 0.008(2) -0.0034(18)
C23 0.035(2) 0.036(2) 0.041(2) 0.0014(18) 0.009(2) -0.0009(18)
C24 0.041(3) 0.084(3) 0.066(3) 0.014(2) 0.016(2) 0.010(2)
C25 0.048(3) 0.060(3) 0.065(3) 0.009(2) 0.014(2) -0.008(2)
C26 0.046(3) 0.065(3) 0.052(3) 0.002(2) 0.018(2) -0.009(2)
C27 0.051(3) 0.080(3) 0.067(3) 0.012(3) 0.026(2) -0.008(3)
C28 0.075(4) 0.116(4) 0.102(4) 0.030(3) 0.039(3) -0.008(3)
C29 0.064(4) 0.183(6) 0.095(4) 0.031(4) 0.040(3) -0.007(4)
C30 0.073(4) 0.160(6) 0.085(4) -0.022(4) 0.043(3) -0.020(4)
C31 0.087(4) 0.112(4) 0.075(4) -0.022(3) 0.033(3) -0.029(3)
C32 0.051(3) 0.084(3) 0.055(3) -0.010(3) 0.027(2) -0.017(3)
C33 0.133(5) 0.097(4) 0.125(5) -0.024(3) -0.010(4) 0.019(4)
C34 0.120(5) 0.138(5) 0.153(6) 0.059(4) 0.022(4) 0.060(4)
C35 0.165(6) 0.123(5) 0.203(7) 0.011(4) 0.073(5) 0.062(5)
Cl1 0.0486(7) 0.0804(8) 0.1281(11) 0.0251(6) 0.0233(7) 0.0153(7)
Cl2 0.0677(7) 0.0433(5) 0.0553(7) -0.0179(5) 0.0110(6) -0.0062(5)
Mn 0.0354(3) 0.0341(3) 0.0476(4) -0.0010(3) 0.0090(3) -0.0029(3)
N1 0.029(2) 0.0389(18) 0.045(2) -0.0045(15) -0.0011(17) 0.0001(15)
N2 0.0393(18) 0.0322(17) 0.043(2) -0.0033(14) 0.0031(15) -0.0074(15)
N3 0.058(2) 0.030(2) 0.055(2) -0.0104(17) 0.0117(18) -0.0024(19)
N4 0.0288(18) 0.0346(17) 0.046(2) -0.0015(13) 0.0043(15) 0.0027(15)
N5 0.053(2) 0.038(2) 0.053(2) 0.0070(17) 0.020(2) -0.0006(18)
N6 0.045(2) 0.0368(19) 0.048(2) -0.0028(16) 0.0147(17) -0.0011(17)
N7 0.0276(18) 0.0359(16) 0.048(2) 0.0037(13) 0.0118(15) -0.0020(15)
N8 0.031(2) 0.0453(19) 0.051(2) 0.0102(16) 0.0065(18) -0.0012(16)
N9 0.048(2) 0.063(2) 0.073(3) 0.0107(18) 0.025(2) -0.0060(19)
N10 0.071(3) 0.060(3) 0.059(2) 0.001(2) 0.029(2) -0.005(2)
O1 0.141(3) 0.074(2) 0.102(3) -0.048(2) -0.019(2) 0.032(2)
O2 0.099(3) 0.081(3) 0.188(4) -0.0103(19) -0.011(3) 0.035(2)
O3 0.258(4) 0.073(2) 0.132(4) 0.022(3) 0.045(4) 0.000(2)

loop_
_atom_type_symbol
_atom_type_description
_atom_type_scat_dispersion_real
_atom_type_scat_dispersion_imag
_atom_type_scat_source
C C 0.0033 0.0016 'International Tables Vol C Tables 4.2.6.8 and 6.1.1.4'
H H 0.0000 0.0000 'International Tables Vol C Tables 4.2.6.8 and 6.1.1.4'
N N 0.0061 0.0033 'International Tables Vol C Tables 4.2.6.8 and 6.1.1.4'
O O 0.0106 0.0060 'International Tables Vol C Tables 4.2.6.8 and 6.1.1.4'
Cl Cl 0.1484 0.1585 'International Tables Vol C Tables 4.2.6.8 and 6.1.1.4'
Mn Mn 0.3368 0.7283 'International Tables Vol C Tables 4.2.6.8 and 6.1.1.4'

loop_
_geom_angle_atom_site_label_1
_geom_angle_atom_site_label_2
_geom_angle_atom_site_label_3
_geom_angle
_geom_angle_publ_flag
N3 C1 C2 131.8(4) ?
N3 C1 C6 105.9(3) ?
C2 C1 C6 122.3(4) ?
C3 C2 C1 117.2(3) ?
C3 C2 H2 121.4 ?
C1 C2 H2 121.4 ?
C2 C3 C4 120.8(4) ?
C2 C3 H3 119.6 ?
C4 C3 H3 119.6 ?
C5 C4 C3 121.6(4) ?
C5 C4 H4 119.2 ?
C3 C4 H4 119.2 ?
C4 C5 C6 118.4(3) ?
C4 C5 H5 120.8 ?
C6 C5 H5 120.8 ?
C5 C6 C1 119.8(4) ?
C5 C6 N2 130.8(3) ?
C1 C6 N2 109.4(3) ?
N2 C7 N3 112.6(3) ?
N2 C7 C8 124.2(3) ?
N3 C7 C8 123.0(3) ?
N1 C8 C7 110.8(3) ?
N1 C8 H8A 109.5 ?
C7 C8 H8A 109.5 ?
N1 C8 H8B 109.5 ?
C7 C8 H8B 109.5 ?
H8A C8 H8B 108.1 ?
N1 C9 C10 108.9(3) ?
N1 C9 H9A 109.9 ?
C10 C9 H9A 109.9 ?
N1 C9 H9B 109.9 ?
C10 C9 H9B 109.9 ?
H9A C9 H9B 108.3 ?
N4 C10 N5 113.2(3) ?
N4 C10 C9 122.6(3) ?
N5 C10 C9 124.2(3) ?
N5 C11 C16 106.1(3) ?
N5 C11 C12 131.7(4) ?
C16 C11 C12 122.2(4) ?
C13 C12 C11 116.1(4) ?
C13 C12 H12 122.0 ?
C11 C12 H12 122.0 ?
C12 C13 C14 122.6(4) ?
C12 C13 H13 118.7 ?
C14 C13 H13 118.7 ?
C13 C14 C15 120.9(4) ?
C13 C14 H14 119.6 ?
C15 C14 H14 119.6 ?
C14 C15 C16 117.2(3) ?
C14 C15 H15 121.4 ?
C16 C15 H15 121.4 ?
C11 C16 C15 120.9(4) ?
C11 C16 N4 109.5(3) ?
C15 C16 N4 129.5(3) ?
C18 C17 C22 119.5(3) ?
C18 C17 N7 131.1(3) ?
C22 C17 N7 109.4(3) ?
C19 C18 C17 117.6(3) ?
C19 C18 H18 121.2 ?
C17 C18 H18 121.2 ?
C18 C19 C20 122.7(3) ?
C18 C19 H19 118.6 ?
C20 C19 H19 118.6 ?
C21 C20 C19 120.7(3) ?
C21 C20 H20 119.6 ?
C19 C20 H20 119.6 ?
C20 C21 C22 116.3(3) ?
C20 C21 H21 121.8 ?
C22 C21 H21 121.8 ?
N8 C22 C21 131.4(3) ?
N8 C22 C17 105.5(3) ?
C21 C22 C17 123.1(3) ?
N7 C23 N8 113.9(3) ?
N7 C23 C24 124.7(3) ?
N8 C23 C24 121.4(3) ?
N6 C24 C23 111.7(3) ?
N6 C24 H24A 109.3 ?
C23 C24 H24A 109.3 ?
N6 C24 H24B 109.3 ?
C23 C24 H24B 109.3 ?
H24A C24 H24B 107.9 ?
N6 C25 C26 116.1(3) ?
N6 C25 H25A 108.3 ?
C26 C25 H25A 108.3 ?
N6 C25 H25B 108.3 ?
C26 C25 H25B 108.3 ?
H25A C25 H25B 107.4 ?
N9 C26 N10 113.1(3) ?
N9 C26 C25 124.4(4) ?
N10 C26 C25 122.5(4) ?
C32 C27 N9 110.2(4) ?
C32 C27 C28 119.7(4) ?
N9 C27 C28 130.1(5) ?
C29 C28 C27 116.9(5) ?
C29 C28 H28 121.6 ?
C27 C28 H28 121.6 ?
C30 C29 C28 122.3(5) ?
C30 C29 H29 118.9 ?
C28 C29 H29 118.9 ?
C31 C30 C29 121.4(5) ?
C31 C30 H30 119.3 ?
C29 C30 H30 119.3 ?
C30 C31 C32 116.8(5) ?
C30 C31 H31 121.6 ?
C32 C31 H31 121.6 ?
C31 C32 N10 132.2(5) ?
C31 C32 C27 123.0(4) ?
N10 C32 C27 104.8(4) ?
O1 C33 H33A 109.5 ?
O1 C33 H33B 109.5 ?
H33A C33 H33B 109.5 ?
O1 C33 H33C 109.5 ?
H33A C33 H33C 109.5 ?
H33B C33 H33C 109.5 ?
O2 C34 H34A 109.5 ?
O2 C34 H34B 109.5 ?
H34A C34 H34B 109.5 ?
O2 C34 H34C 109.5 ?
H34A C34 H34C 109.5 ?
H34B C34 H34C 109.5 ?
O3 C35 H35A 109.5 ?
O3 C35 H35B 109.5 ?
H35A C35 H35B 109.5 ?
O3 C35 H35C 109.5 ?
H35A C35 H35C 109.5 ?
H35B C35 H35C 109.5 ?
N2 Mn N4 95.50(9) y
N2 Mn N7 154.40(10) y
N4 Mn N7 94.90(10) y
N2 Mn N6 88.70(10) y
N4 Mn N6 161.39(11) y
N7 Mn N6 74.50(10) y
N2 Mn Cl2 101.73(8) y
N4 Mn Cl2 100.79(8) y
N7 Mn Cl2 99.22(7) y
N6 Mn Cl2 96.06(8) y
N2 Mn N1 74.10(10) y
N4 Mn N1 72.50(10) y
N7 Mn N1 86.90(10) y
N6 Mn N1 91.40(10) y
Cl2 Mn N1 171.39(8) y
C9 N1 C8 113.7(3) ?
C9 N1 Mn 105.52(18) ?
C8 N1 Mn 110.2(2) ?
C9 N1 H1N 107.7(17) ?
C8 N1 H1N 108.3(16) ?
Mn N1 H1N 111.5(16) ?
C7 N2 C6 105.2(3) ?
C7 N2 Mn 117.6(2) ?
C6 N2 Mn 136.9(2) ?
C7 N3 C1 107.0(3) ?
C7 N3 H3N 119(2) ?
C1 N3 H3N 134(2) ?
C10 N4 C16 104.5(3) ?
C10 N4 Mn 116.1(2) ?
C16 N4 Mn 139.1(2) ?
C10 N5 C11 106.7(3) ?
C10 N5 H5N 127(2) ?
C11 N5 H5N 126(2) ?
C25 N6 C24 111.9(3) ?
C25 N6 Mn 113.5(2) ?
C24 N6 Mn 112.02(19) ?
C25 N6 H6N 106.5(19) ?
C24 N6 H6N 106(2) ?
Mn N6 H6N 106.1(17) ?
C23 N7 C17 104.3(3) ?
C23 N7 Mn 116.9(2) ?
C17 N7 Mn 138.6(2) ?
C23 N8 C22 106.9(3) ?
C23 N8 H8N 126(2) ?
C22 N8 H8N 127(2) ?
C26 N9 C27 104.4(3) ?
C26 N10 C32 107.5(4) ?
C26 N10 H10N 130.0(19) ?
C32 N10 H10N 122.2(19) ?
C33 O1 H1 109.5 ?
C34 O2 H2A 109.5 ?
C35 O3 H3A 109.5 ?

loop_
_geom_bond_atom_site_label_1
_geom_bond_atom_site_label_2
_geom_bond_distance
_geom_bond_publ_flag
C1 N3 1.369(4) ?
C1 C2 1.384(4) ?
C1 C6 1.387(4) ?
C2 C3 1.374(4) ?
C2 H2 0.9300 ?
C3 C4 1.399(4) ?
C3 H3 0.9300 ?
C4 C5 1.362(4) ?
C4 H4 0.9300 ?
C5 C6 1.386(4) ?
C5 H5 0.9300 ?
C6 N2 1.388(4) ?
C7 N2 1.313(3) ?
C7 N3 1.359(4) ?
C7 C8 1.489(4) ?
C8 N1 1.469(3) ?
C8 H8A 0.9700 ?
C8 H8B 0.9700 ?
C9 N1 1.469(4) ?
C9 C10 1.492(4) ?
C9 H9A 0.9700 ?
C9 H9B 0.9700 ?
C10 N4 1.316(4) ?
C10 N5 1.346(4) ?
C11 N5 1.373(4) ?
C11 C16 1.376(4) ?
C11 C12 1.401(4) ?
C12 C13 1.371(5) ?
C12 H12 0.9300 ?
C13 C14 1.387(4) ?
C13 H13 0.9300 ?
C14 C15 1.389(4) ?
C14 H14 0.9300 ?
C15 C16 1.392(4) ?
C15 H15 0.9300 ?
C16 N4 1.394(3) ?
C17 C18 1.387(4) ?
C17 C22 1.390(4) ?
C17 N7 1.400(4) ?
C18 C19 1.366(4) ?
C18 H18 0.9300 ?
C19 C20 1.386(4) ?
C19 H19 0.9300 ?
C20 C21 1.381(4) ?
C20 H20 0.9300 ?
C21 C22 1.386(4) ?
C21 H21 0.9300 ?
C22 N8 1.379(4) ?
C23 N7 1.309(3) ?
C23 N8 1.341(4) ?
C23 C24 1.482(4) ?
C24 N6 1.467(4) ?
C24 H24A 0.9700 ?
C24 H24B 0.9700 ?
C25 N6 1.466(4) ?
C25 C26 1.499(4) ?
C25 H25A 0.9700 ?
C25 H25B 0.9700 ?
C26 N9 1.316(4) ?
C26 N10 1.336(4) ?
C27 C32 1.381(4) ?
C27 N9 1.385(4) ?
C27 C28 1.394(5) ?
C28 C29 1.380(5) ?
C28 H28 0.9300 ?
C29 C30 1.377(5) ?
C29 H29 0.9300 ?
C30 C31 1.364(5) ?
C30 H30 0.9300 ?
C31 C32 1.379(4) ?
C31 H31 0.9300 ?
C32 N10 1.379(4) ?
C33 O1 1.318(4) ?
C33 H33A 0.9600 ?
C33 H33B 0.9600 ?
C33 H33C 0.9600 ?
C34 O2 1.377(4) ?
C34 H34A 0.9600 ?
C34 H34B 0.9600 ?
C34 H34C 0.9600 ?
C35 O3 1.336(4) ?
C35 H35A 0.9600 ?
C35 H35B 0.9600 ?
C35 H35C 0.9600 ?
Mn Cl2 2.4250(10) y
Mn N1 2.444(3) y
Mn N2 2.187(3) y
Mn N4 2.202(2) y
Mn N6 2.389(3) y
Mn N7 2.204(3) y
N1 H1N 0.93(2) ?
N3 H3N 0.888(10) ?
N5 H5N 0.898(10) ?
N6 H6N 0.92(3) ?
N8 H8N 0.890(10) ?
N10 H10N 0.899(10) ?
O1 H1 0.8200 ?
O2 H2A 0.8200 ?
O3 H3A 0.8200 ?

loop_
_geom_hbond_atom_site_label_D
_geom_hbond_atom_site_label_H
_geom_hbond_atom_site_label_A
_geom_hbond_site_symmetry_A
_geom_hbond_distance_DH
_geom_hbond_distance_HA
_geom_hbond_distance_DA
_geom_hbond_angle_DHA
_geom_hbond_publ_flag
O1 H1 O2 . 0.82 1.82 2.627(4) 167 y
O2 H2A N9 . 0.82 1.93 2.698(4) 155 y
O3 H3A Cl1 2_656 0.82 2.34 3.114(4) 158 y
N1 H1N Cl1 2_656 0.93(2) 2.54(2) 3.247(3) 133(2) y
N3 H3N O1 1_565 0.890(10) 1.879(14) 2.724(4) 158(3) y
N5 H5N Cl2 2_656 0.900(10) 2.264(11) 3.155(3) 171(3) y
N6 H6N Cl1 2_656 0.92(3) 2.41(3) 3.292(3) 161(3) y
N8 H8N Cl1 1_655 0.890(10) 2.206(11) 3.096(3) 178(3) y
N10 H10N O3 . 0.900(10) 1.909(16) 2.754(4) 156(3) y
C4 H4 Cl2 3_666 0.93 2.67 3.603(4) 174 y
